data_2219425
loop_
_publ_author_name
'Dong, Wen-Kui'
'He, Xue-Ni'
'Guan, Yong-Hong'
'Xu, Li'
'Ren, Zong-Li'

_publ_section_title
;
 6,6'-Dihydroxy-2,2'-[(propane-1,3-diyldioxy)bis(nitrilomethylidyne)]diphenol
;
_journal_issue 9
_journal_name_full 'Acta Crystallographica Section E'
_journal_page_first o1810
_journal_paper_doi 10.1107/S1600536808026731
_journal_volume 64
_journal_year 2008
_chemical_formula_iupac 'C17 H18 N2 O6'
_chemical_formula_moiety 'C17 H18 N2 O6'
_chemical_formula_sum 'C17 H18 N2 O6'
_chemical_formula_weight 346.33
_chemical_name_systematic
;
6,6'-Dihydroxy-2,2'-[(propane-1,3-diyldioxy)bis(nitrilomethylidyne)]diphenol
;
_space_group_IT_number 15
_symmetry_cell_setting monoclinic
_symmetry_space_group_name_Hall '-C 2yc'
_symmetry_space_group_name_H-M 'C 1 2/c 1'
_atom_sites_solution_hydrogens geom
_atom_sites_solution_primary direct
_atom_sites_solution_secondary difmap
_audit_creation_method SHELXL-97
_cell_angle_alpha 90.00
_cell_angle_beta 109.363(2)
_cell_angle_gamma 90.00
_cell_formula_units_Z 4
_cell_length_a 27.836(3)
_cell_length_b 4.5949(5)
_cell_length_c 13.8081(10)
_cell_measurement_reflns_used 1493
_cell_measurement_temperature 298(2)
_cell_measurement_theta_max 27.676
_cell_measurement_theta_min 2.812
_cell_volume 1666.2(3)
_computing_cell_refinement 'SMART (Siemens, 1996)'
_computing_data_collection 'SMART (Siemens, 1996)'
_computing_data_reduction 'SAINT (Siemens, 1996)'
_computing_molecular_graphics 'SHELXTL (Sheldrick, 2008)'
_computing_publication_material 'SHELXTL (Sheldrick, 2008)'
_computing_structure_refinement 'SHELXL97 (Sheldrick, 2008)'
_computing_structure_solution 'SHELXS97 (Sheldrick, 2008)'
_diffrn_ambient_temperature 298(2)
_diffrn_measured_fraction_theta_full 0.997
_diffrn_measured_fraction_theta_max 0.997
_diffrn_measurement_device_type 'Brucker SMART 1000 CCD area-detector'
_diffrn_measurement_method 'phi and omega scans'
_diffrn_radiation_monochromator graphite
_diffrn_radiation_source 'fine-focus sealed tube'
_diffrn_radiation_type MoK\a
_diffrn_radiation_wavelength 0.71073
_diffrn_reflns_av_R_equivalents 0.0297
_diffrn_reflns_av_sigmaI/netI 0.0346
_diffrn_reflns_limit_h_max 27
_diffrn_reflns_limit_h_min -32
_diffrn_reflns_limit_k_max 5
_diffrn_reflns_limit_k_min -5
_diffrn_reflns_limit_l_max 16
_diffrn_reflns_limit_l_min -16
_diffrn_reflns_number 4032
_diffrn_reflns_theta_full 25.01
_diffrn_reflns_theta_max 25.01
_diffrn_reflns_theta_min 1.55
_diffrn_standards_number 0
_exptl_absorpt_coefficient_mu 0.106
_exptl_absorpt_correction_T_max 0.9679
_exptl_absorpt_correction_T_min 0.9559
_exptl_absorpt_correction_type multi-scan
_exptl_absorpt_process_details '(SADABS; Sheldrick, 1996)'
_exptl_crystal_colour pale-brown
_exptl_crystal_density_diffrn 1.381
_exptl_crystal_density_method 'not measured'
_exptl_crystal_description prismatic
_exptl_crystal_F_000 728
_exptl_crystal_size_max 0.43
_exptl_crystal_size_mid 0.40
_exptl_crystal_size_min 0.31
_refine_diff_density_max 0.204
_refine_diff_density_min -0.250
_refine_ls_extinction_method none
_refine_ls_goodness_of_fit_ref 1.048
_refine_ls_hydrogen_treatment constr
_refine_ls_matrix_type full
_refine_ls_number_parameters 114
_refine_ls_number_reflns 1476
_refine_ls_number_restraints 0
_refine_ls_restrained_S_all 1.048
_refine_ls_R_factor_all 0.0879
_refine_ls_R_factor_gt 0.0656
_refine_ls_shift/su_max 0.000
_refine_ls_shift/su_mean 0.000
_refine_ls_structure_factor_coef Fsqd
_refine_ls_weighting_details 'calc w=1/[\s^2^(Fo^2^)+(0.0856P)^2^+2.8739P] where P=(Fo^2^+2Fc^2^)/3'
_refine_ls_weighting_scheme calc
_refine_ls_wR_factor_gt 0.1727
_refine_ls_wR_factor_ref 0.1858
_reflns_number_gt 1025
_reflns_number_total 1476
_reflns_threshold_expression >2sigma(I)
_cod_data_source_file pv2099.cif
_cod_data_source_block I
_cod_depositor_comments
;
The following automatic conversions were performed:
'_symmetry_cell_setting' value 'Monoclinic' changed to 'monoclinic'
according to '/home/saulius/struct/CIF-dictionaries/cif_core.dic'
dictionary named 'cif_core.dic' version 2.4.1 from 2010-06-29.

Automatic conversion script
Id: cif_fix_enum 1527 2010-12-29 10:47:43Z saulius 

The following automatic conversions were performed:

'_symmetry_cell_setting' value 'Monoclinic' changed to 'monoclinic'
according to /home/saulius/struct/CIF-dictionaries/cif_core.dic
dictionary named 'cif_core.dic' version 2.4.1 from 2010-06-29.

Automatic conversion script
Id: cif_fix_values 1715 2011-07-08 13:25:40Z adriana 
;
_cod_original_sg_symbol_H-M C2/c
_cod_database_code 2219425
_cod_database_fobs_code 2219425

loop_
_symmetry_equiv_pos_as_xyz
'x, y, z'
'-x, y, -z+1/2'
'x+1/2, y+1/2, z'
'-x+1/2, y+1/2, -z+1/2'
'-x, -y, -z'
'x, -y, z-1/2'
'-x+1/2, -y+1/2, -z'
'x+1/2, -y+1/2, z-1/2'

loop_
_atom_site_type_symbol
_atom_site_label
_atom_site_fract_x
_atom_site_fract_y
_atom_site_fract_z
_atom_site_U_iso_or_equiv
_atom_site_adp_type
_atom_site_calc_flag
_atom_site_refinement_flags
_atom_site_occupancy
O O1 0.43592(8) 0.2306(5) 1.15521(16) 0.0466(6) Uani d . 1
O O2 0.41085(8) 0.6412(6) 0.88832(17) 0.0539(7) Uani d . 1
H H2 0.4236 0.5367 0.9385 0.081 Uiso d R 1
O O3 0.36020(10) 1.0086(6) 0.73677(18) 0.0671(9) Uani d . 1
H H3 0.3855 0.9080 0.7439 0.101 Uiso d R 1
N N1 0.41732(9) 0.4035(6) 1.06706(18) 0.0413(7) Uani d . 1
C C1 0.48064(12) 0.0823(7) 1.1531(2) 0.0456(8) Uani d . 1
H H1A 0.5063 0.2214 1.1500 0.055 Uiso calc R 1
H H1B 0.4727 -0.0431 1.0933 0.055 Uiso calc R 1
C C2 0.5000 -0.0961(11) 1.2500 0.0529(13) Uani d S 1
H H2A 0.4727 -0.2207 1.2545 0.063 Uiso calc PR 0.50
H H2B 0.5273 -0.2207 1.2455 0.063 Uiso calc PR 0.50
C C4 0.37794(11) 0.5439(7) 1.0649(2) 0.0409(8) Uani d . 1
H H4 0.3650 0.5210 1.1185 0.049 Uiso calc R 1
C C5 0.35228(11) 0.7400(7) 0.9813(2) 0.0372(7) Uani d . 1
C C6 0.36954(11) 0.7802(7) 0.8979(2) 0.0387(8) Uani d . 1
C C7 0.34391(12) 0.9687(7) 0.8197(2) 0.0446(8) Uani d . 1
C C8 0.30183(13) 1.1161(8) 0.8225(3) 0.0499(9) Uani d . 1
H H8 0.2850 1.2423 0.7695 0.060 Uiso calc R 1
C C9 0.28425(12) 1.0774(8) 0.9046(3) 0.0490(9) Uani d . 1
H H9 0.2555 1.1772 0.9066 0.059 Uiso calc R 1
C C10 0.30912(12) 0.8929(8) 0.9822(2) 0.0443(8) Uani d . 1
H H10 0.2971 0.8682 1.0369 0.053 Uiso calc R 1

loop_
_atom_site_aniso_label
_atom_site_aniso_U_11
_atom_site_aniso_U_22
_atom_site_aniso_U_33
_atom_site_aniso_U_12
_atom_site_aniso_U_13
_atom_site_aniso_U_23
O1 0.0425(12) 0.0521(15) 0.0435(13) 0.0042(11) 0.0119(10) 0.0151(11)
O2 0.0523(14) 0.0655(16) 0.0510(14) 0.0138(12) 0.0267(11) 0.0107(12)
O3 0.0821(19) 0.0788(19) 0.0470(15) 0.0177(15) 0.0303(13) 0.0176(13)
N1 0.0411(15) 0.0424(16) 0.0377(14) -0.0041(13) 0.0096(11) 0.0029(12)
C1 0.0406(18) 0.044(2) 0.0480(19) 0.0026(15) 0.0094(15) -0.0031(16)
C2 0.049(3) 0.044(3) 0.056(3) 0.000 0.005(2) 0.000
C4 0.0387(17) 0.047(2) 0.0377(17) -0.0033(15) 0.0133(14) -0.0002(15)
C5 0.0364(16) 0.0367(18) 0.0360(16) -0.0084(14) 0.0088(13) -0.0060(14)
C6 0.0352(16) 0.0391(18) 0.0407(17) -0.0009(14) 0.0110(13) -0.0033(15)
C7 0.051(2) 0.047(2) 0.0352(17) -0.0083(16) 0.0123(15) -0.0008(15)
C8 0.0468(19) 0.048(2) 0.0446(19) 0.0064(17) 0.0017(15) 0.0040(16)
C9 0.0396(18) 0.054(2) 0.050(2) 0.0042(17) 0.0106(15) -0.0062(18)
C10 0.0418(18) 0.050(2) 0.0429(18) -0.0044(16) 0.0165(14) -0.0055(16)

loop_
_atom_type_symbol
_atom_type_description
_atom_type_scat_dispersion_real
_atom_type_scat_dispersion_imag
_atom_type_scat_source
C C 0.0033 0.0016 'International Tables Vol C Tables 4.2.6.8 and 6.1.1.4'
H H 0.0000 0.0000 'International Tables Vol C Tables 4.2.6.8 and 6.1.1.4'
N N 0.0061 0.0033 'International Tables Vol C Tables 4.2.6.8 and 6.1.1.4'
O O 0.0106 0.0060 'International Tables Vol C Tables 4.2.6.8 and 6.1.1.4'

loop_
_geom_angle_atom_site_label_1
_geom_angle_atom_site_label_2
_geom_angle_atom_site_label_3
_geom_angle_site_symmetry_1
_geom_angle
N1 O1 C1 . 109.0(2)
C6 O2 H2 . 109.7
C7 O3 H3 . 109.3
C4 N1 O1 . 112.2(2)
O1 C1 C2 . 107.4(2)
O1 C1 H1A . 110.2
C2 C1 H1A . 110.2
O1 C1 H1B . 110.2
C2 C1 H1B . 110.2
H1A C1 H1B . 108.5
C1 C2 C1 2_657 114.2(4)
C1 C2 H2A 2_657 108.7
C1 C2 H2A . 108.7
C1 C2 H2B 2_657 108.7
C1 C2 H2B . 108.7
H2A C2 H2B . 107.6
N1 C4 C5 . 122.0(3)
N1 C4 H4 . 119.0
C5 C4 H4 . 119.0
C10 C5 C6 . 118.2(3)
C10 C5 C4 . 120.2(3)
C6 C5 C4 . 121.6(3)
O2 C6 C7 . 116.9(3)
O2 C6 C5 . 123.4(3)
C7 C6 C5 . 119.7(3)
C8 C7 O3 . 118.7(3)
C8 C7 C6 . 121.0(3)
O3 C7 C6 . 120.3(3)
C7 C8 C9 . 119.9(3)
C7 C8 H8 . 120.1
C9 C8 H8 . 120.1
C10 C9 C8 . 119.9(3)
C10 C9 H9 . 120.1
C8 C9 H9 . 120.1
C9 C10 C5 . 121.4(3)
C9 C10 H10 . 119.3
C5 C10 H10 . 119.3

loop_
_geom_bond_atom_site_label_1
_geom_bond_atom_site_label_2
_geom_bond_site_symmetry_2
_geom_bond_distance
O1 N1 . 1.401(3)
O1 C1 . 1.428(4)
O2 C6 . 1.359(4)
O2 H2 . 0.8207
O3 C7 . 1.377(4)
O3 H3 . 0.8195
N1 C4 . 1.264(4)
C1 C2 . 1.508(4)
C1 H1A . 0.9700
C1 H1B . 0.9700
C2 C1 2_657 1.508(4)
C2 H2A . 0.9700
C2 H2B . 0.9700
C4 C5 . 1.452(4)
C4 H4 . 0.9300
C5 C10 . 1.395(4)
C5 C6 . 1.400(4)
C6 C7 . 1.383(4)
C7 C8 . 1.365(5)
C8 C9 . 1.387(5)
C8 H8 . 0.9300
C9 C10 . 1.362(5)
C9 H9 . 0.9300
C10 H10 . 0.9300

loop_
_geom_hbond_atom_site_label_D
_geom_hbond_atom_site_label_H
_geom_hbond_atom_site_label_A
_geom_hbond_site_symmetry_A
_geom_hbond_distance_DH
_geom_hbond_distance_HA
_geom_hbond_distance_DA
_geom_hbond_angle_DHA
_geom_hbond_publ_flag
O2 H2 N1 . 0.821 1.940 2.650(3) 144.27 y
O3 H3 O2 . 0.819 2.246 2.694(4) 114.80 y
O3 H3 O1 6_565 0.819 2.240 2.914(4) 139.73 y

loop_
_geom_torsion_atom_site_label_1
_geom_torsion_atom_site_label_2
_geom_torsion_atom_site_label_3
_geom_torsion_atom_site_label_4
_geom_torsion_site_symmetry_4
_geom_torsion
C1 O1 N1 C4 . -179.2(3)
N1 O1 C1 C2 . 178.9(3)
O1 C1 C2 C1 2_657 -66.8(2)
O1 N1 C4 C5 . 179.3(3)
N1 C4 C5 C10 . -179.5(3)
N1 C4 C5 C6 . 0.9(5)
C10 C5 C6 O2 . -179.4(3)
C4 C5 C6 O2 . 0.2(5)
C10 C5 C6 C7 . 0.3(4)
C4 C5 C6 C7 . 179.9(3)
O2 C6 C7 C8 . 179.6(3)
C5 C6 C7 C8 . -0.2(5)
O2 C6 C7 O3 . 0.3(5)
C5 C6 C7 O3 . -179.5(3)
O3 C7 C8 C9 . 179.3(3)
C6 C7 C8 C9 . 0.0(5)
C7 C8 C9 C10 . 0.1(5)
C8 C9 C10 C5 . 0.0(5)
C6 C5 C10 C9 . -0.2(5)
C4 C5 C10 C9 . -179.8(3)
